data_7017184
loop_
_publ_author_name
'Meng, Xianggao'
'Liu, Liang'
'Zhang, Hang'
'Luo, Yuanyuan'
'Liu, Changlin'

_publ_section_title
;
 Tris(benzimidazolyl)amine-Cu(ii) coordination units bridged by
 carboxylates: structures and DNA-condensing property.
;
_journal_issue 48
_journal_name_full 'Dalton transactions (Cambridge, England : 2003)'
_journal_page_first 12846
_journal_page_last 12855
_journal_paper_doi 10.1039/c1dt10695c
_journal_volume 40
_journal_year 2011
_chemical_formula_moiety 'C56 H46 Cu2 N14 O4, 2(Cl O4)'
_chemical_formula_sum 'C56 H46 Cl2 Cu2 N14 O12'
_chemical_formula_weight 1305.05
_chemical_name_systematic
;
?
;
_space_group_IT_number 15
_symmetry_cell_setting monoclinic
_symmetry_space_group_name_Hall '-C 2yc'
_symmetry_space_group_name_H-M 'C 1 2/c 1'
_atom_sites_solution_hydrogens geom
_atom_sites_solution_primary direct
_atom_sites_solution_secondary difmap
_audit_creation_method SHELXL-97
_cell_angle_alpha 90.00
_cell_angle_beta 105.859(3)
_cell_angle_gamma 90.00
_cell_formula_units_Z 4
_cell_length_a 23.243(2)
_cell_length_b 13.6868(15)
_cell_length_c 20.161(2)
_cell_measurement_reflns_used 3714
_cell_measurement_temperature 299(2)
_cell_measurement_theta_max 20.12
_cell_measurement_theta_min 2.16
_cell_volume 6169.5(11)
_computing_cell_refinement 'Bruker SMART'
_computing_data_collection 'Bruker SMART'
_computing_data_reduction 'Bruker SAINT'
_computing_molecular_graphics 'Bruker SHELXTL'
_computing_publication_material 'Bruker SHELXTL'
_computing_structure_refinement 'SHELXL-97 (Sheldrick, 1997)'
_computing_structure_solution 'SHELXS-97 (Sheldrick, 1990)'
_diffrn_ambient_temperature 299(2)
_diffrn_measured_fraction_theta_full 0.987
_diffrn_measured_fraction_theta_max 0.987
_diffrn_measurement_device_type 'CCD area detector'
_diffrn_measurement_method 'phi and omega scans'
_diffrn_radiation_monochromator graphite
_diffrn_radiation_source 'fine-focus sealed tube'
_diffrn_radiation_type MoK\a
_diffrn_radiation_wavelength 0.71073
_diffrn_reflns_av_R_equivalents 0.0476
_diffrn_reflns_av_sigmaI/netI 0.0472
_diffrn_reflns_limit_h_max 27
_diffrn_reflns_limit_h_min -27
_diffrn_reflns_limit_k_max 16
_diffrn_reflns_limit_k_min -16
_diffrn_reflns_limit_l_max 23
_diffrn_reflns_limit_l_min -23
_diffrn_reflns_number 22203
_diffrn_reflns_theta_full 25.00
_diffrn_reflns_theta_max 25.00
_diffrn_reflns_theta_min 2.10
_exptl_absorpt_coefficient_mu 0.846
_exptl_absorpt_correction_T_max 0.9202
_exptl_absorpt_correction_T_min 0.8292
_exptl_absorpt_correction_type multi-scan
_exptl_absorpt_process_details 'SADABS, Sheldrick, 1997'
_exptl_crystal_colour blue
_exptl_crystal_density_diffrn 1.405
_exptl_crystal_density_method 'not measured'
_exptl_crystal_description block
_exptl_crystal_F_000 2672
_exptl_crystal_size_max 0.23
_exptl_crystal_size_mid 0.13
_exptl_crystal_size_min 0.10
_refine_diff_density_max 1.227
_refine_diff_density_min -0.680
_refine_diff_density_rms 0.109
_refine_ls_extinction_method none
_refine_ls_goodness_of_fit_ref 1.043
_refine_ls_hydrogen_treatment constr
_refine_ls_matrix_type full
_refine_ls_number_parameters 433
_refine_ls_number_reflns 5362
_refine_ls_number_restraints 68
_refine_ls_restrained_S_all 1.136
_refine_ls_R_factor_all 0.0905
_refine_ls_R_factor_gt 0.0684
_refine_ls_shift/su_max 0.001
_refine_ls_shift/su_mean 0.000
_refine_ls_structure_factor_coef Fsqd
_refine_ls_weighting_details 'calc w=1/[\s^2^(Fo^2^)+(0.1486P)^2^+0.0000P] where P=(Fo^2^+2Fc^2^)/3'
_refine_ls_weighting_scheme calc
_refine_ls_wR_factor_gt 0.1942
_refine_ls_wR_factor_ref 0.2110
_reflns_number_gt 3945
_reflns_number_total 5362
_reflns_threshold_expression >2sigma(I)
_cod_data_source_file c1dt10695c.txt
_cod_data_source_block 8a
_cod_depositor_comments
;
The following automatic conversions were performed:

'_symmetry_cell_setting' value 'Monoclinic' changed to 'monoclinic'
according to /home/saulius/struct/CIF-dictionaries/cif_core.dic
dictionary named 'cif_core.dic' version 2.4.1 from 2010-06-29.

Automatic conversion script
Id: cif_fix_values 1715 2011-07-08 13:25:40Z adriana 
;
_cod_original_cell_volume 6169.8(11)
_cod_original_sg_symbol_H-M 'C 2/c'
_cod_database_code 7017184

loop_
_symmetry_equiv_pos_as_xyz
'x, y, z'
'-x, y, -z+1/2'
'x+1/2, y+1/2, z'
'-x+1/2, y+1/2, -z+1/2'
'-x, -y, -z'
'x, -y, z-1/2'
'-x+1/2, -y+1/2, -z'
'x+1/2, -y+1/2, z-1/2'

loop_
_atom_site_label
_atom_site_type_symbol
_atom_site_fract_x
_atom_site_fract_y
_atom_site_fract_z
_atom_site_U_iso_or_equiv
_atom_site_adp_type
_atom_site_occupancy
_atom_site_symmetry_multiplicity
_atom_site_calc_flag
_atom_site_refinement_flags
_atom_site_disorder_assembly
_atom_site_disorder_group
Cu1 Cu 0.65316(2) 0.57972(4) 0.58480(3) 0.0414(3) Uani 1 1 d . . .
C1 C 0.6059(2) 0.7073(4) 0.6791(3) 0.0522(13) Uani 1 1 d . . .
H1A H 0.6021 0.7751 0.6914 0.063 Uiso 1 1 calc R . .
H1B H 0.5745 0.6700 0.6907 0.063 Uiso 1 1 calc R . .
C2 C 0.6655(2) 0.6688(4) 0.7177(2) 0.0470(12) Uani 1 1 d . . .
C3 C 0.7465(2) 0.5822(3) 0.7427(2) 0.0425(11) Uani 1 1 d . . .
C4 C 0.7938(2) 0.5209(4) 0.7423(3) 0.0483(12) Uani 1 1 d . . .
H4 H 0.7950 0.4863 0.7030 0.058 Uiso 1 1 calc R . .
C5 C 0.8387(2) 0.5133(4) 0.8023(3) 0.0568(14) Uani 1 1 d . . .
H5 H 0.8716 0.4745 0.8029 0.068 Uiso 1 1 calc R . .
C6 C 0.8367(3) 0.5614(4) 0.8623(3) 0.0648(16) Uani 1 1 d . . .
H6 H 0.8675 0.5518 0.9023 0.078 Uiso 1 1 calc R . .
C7 C 0.7910(3) 0.6220(4) 0.8637(3) 0.0621(15) Uani 1 1 d . . .
H7 H 0.7904 0.6556 0.9036 0.075 Uiso 1 1 calc R . .
C8 C 0.7442(2) 0.6324(4) 0.8026(2) 0.0499(12) Uani 1 1 d . . .
C9 C 0.6198(3) 0.7891(4) 0.5772(3) 0.0576(13) Uani 1 1 d . . .
H9A H 0.6509 0.8206 0.6129 0.069 Uiso 1 1 calc R . .
H9B H 0.5865 0.8342 0.5622 0.069 Uiso 1 1 calc R . .
C10 C 0.6432(2) 0.7612(4) 0.5180(3) 0.0477(12) Uani 1 1 d . . .
C11 C 0.6689(2) 0.7660(4) 0.4216(3) 0.0472(12) Uani 1 1 d . . .
C12 C 0.6761(3) 0.7871(4) 0.3569(3) 0.0637(15) Uani 1 1 d . . .
H12 H 0.6644 0.8466 0.3350 0.076 Uiso 1 1 calc R . .
C13 C 0.7014(3) 0.7150(5) 0.3273(3) 0.0690(16) Uani 1 1 d . . .
H13 H 0.7064 0.7252 0.2835 0.083 Uiso 1 1 calc R . .
C14 C 0.7201(3) 0.6265(5) 0.3607(3) 0.0643(15) Uani 1 1 d . . .
H14 H 0.7382 0.5802 0.3393 0.077 Uiso 1 1 calc R . .
C15 C 0.7125(2) 0.6063(4) 0.4241(3) 0.0530(13) Uani 1 1 d . . .
H15 H 0.7253 0.5474 0.4462 0.064 Uiso 1 1 calc R . .
C16 C 0.6849(2) 0.6768(3) 0.4542(2) 0.0439(11) Uani 1 1 d . . .
C17 C 0.5375(2) 0.6711(4) 0.5658(3) 0.0540(13) Uani 1 1 d . . .
H17A H 0.5088 0.7103 0.5810 0.065 Uiso 1 1 calc R . .
H17B H 0.5308 0.6802 0.5165 0.065 Uiso 1 1 calc R . .
C18 C 0.5316(2) 0.5669(4) 0.5819(2) 0.0482(12) Uani 1 1 d . . .
C19 C 0.4991(2) 0.4268(4) 0.6112(3) 0.0566(14) Uani 1 1 d . . .
C20 C 0.4681(3) 0.3512(5) 0.6281(4) 0.0793(19) Uani 1 1 d . . .
H20 H 0.4281 0.3573 0.6272 0.095 Uiso 1 1 calc R . .
C21 C 0.4988(4) 0.2651(6) 0.6464(4) 0.089(2) Uani 1 1 d . . .
H21 H 0.4787 0.2118 0.6581 0.107 Uiso 1 1 calc R . .
C22 C 0.5570(3) 0.2549(5) 0.6482(4) 0.084(2) Uani 1 1 d . . .
H22 H 0.5757 0.1953 0.6617 0.101 Uiso 1 1 calc R . .
C23 C 0.5894(3) 0.3301(4) 0.6305(3) 0.0687(16) Uani 1 1 d . . .
H23 H 0.6292 0.3227 0.6307 0.082 Uiso 1 1 calc R . .
C24 C 0.5588(2) 0.4180(4) 0.6124(3) 0.0516(13) Uani 1 1 d . . .
C25 C 0.6782(2) 0.4157(3) 0.5166(2) 0.0426(11) Uani 1 1 d . . .
C26 C 0.71576(18) 0.3302(3) 0.5091(2) 0.0350(10) Uani 1 1 d . . .
C27 C 0.69054(19) 0.2550(3) 0.4638(2) 0.0388(10) Uani 1 1 d . . .
H27 H 0.6504 0.2583 0.4393 0.047 Uiso 1 1 calc R . .
C28 C 0.7758(2) 0.3239(3) 0.5450(2) 0.0413(11) Uani 1 1 d . . .
H28 H 0.7934 0.3735 0.5752 0.050 Uiso 1 1 calc R . .
N1 N 0.60001(19) 0.6993(3) 0.6037(2) 0.0475(10) Uani 1 1 d . . .
N2 N 0.69596(18) 0.6075(3) 0.68985(19) 0.0432(9) Uani 1 1 d . . .
N3 N 0.6935(2) 0.6868(3) 0.7848(2) 0.0524(11) Uani 1 1 d . . .
H3 H 0.6813 0.7259 0.8115 0.063 Uiso 1 1 calc R . .
N4 N 0.66831(18) 0.6766(3) 0.5155(2) 0.0446(9) Uani 1 1 d . . .
N5 N 0.6429(2) 0.8191(3) 0.4639(2) 0.0533(11) Uani 1 1 d . . .
H5A H 0.6292 0.8777 0.4571 0.064 Uiso 1 1 calc R . .
N6 N 0.57817(18) 0.5086(3) 0.5938(2) 0.0492(10) Uani 1 1 d . . .
N7 N 0.48325(18) 0.5221(4) 0.5911(2) 0.0570(12) Uani 1 1 d . . .
H7A H 0.4485 0.5478 0.5855 0.068 Uiso 1 1 calc R . .
O1 O 0.69994(14) 0.4713(2) 0.56885(17) 0.0483(8) Uani 1 1 d . . .
O2 O 0.62989(16) 0.4293(3) 0.4739(2) 0.0641(11) Uani 1 1 d . . .
Cl1 Cl 0.45091(12) 0.8212(3) 0.68767(15) 0.0721(9) Uani 0.50 1 d PD A -1
O3 O 0.3906(2) 0.8466(4) 0.6850(3) 0.0344(13) Uani 0.50 1 d PDU A -1
O4 O 0.4454(7) 0.7119(6) 0.6780(8) 0.154(5) Uani 0.50 1 d PDU A -1
O5 O 0.4904(8) 0.8320(11) 0.7570(7) 0.185(8) Uani 0.50 1 d PDU A -1
O6 O 0.4744(6) 0.8546(9) 0.6331(6) 0.135(4) Uani 0.50 1 d PDU A -1
Cl1' Cl 0.53719(14) 0.9610(2) 0.94339(17) 0.0727(8) Uani 0.50 1 d PD B -1
O3' O 0.4822(5) 0.9567(14) 0.8905(7) 0.179(6) Uani 0.50 1 d PDU B -1
O4' O 0.5899(4) 0.9953(7) 0.9362(6) 0.113(4) Uani 0.50 1 d PDU B -1
O5' O 0.5305(7) 1.0212(12) 1.0012(8) 0.195(7) Uani 0.50 1 d PDU B -1
O6' O 0.5500(8) 0.8602(8) 0.9682(10) 0.211(8) Uani 0.50 1 d PDU B -1

loop_
_atom_site_aniso_label
_atom_site_aniso_U_11
_atom_site_aniso_U_22
_atom_site_aniso_U_33
_atom_site_aniso_U_23
_atom_site_aniso_U_13
_atom_site_aniso_U_12
Cu1 0.0481(4) 0.0382(4) 0.0403(4) -0.0030(2) 0.0160(3) 0.0148(2)
C1 0.065(3) 0.049(3) 0.047(3) -0.011(2) 0.021(2) 0.014(2)
C2 0.057(3) 0.045(3) 0.043(3) -0.004(2) 0.020(2) 0.003(2)
C3 0.048(3) 0.039(3) 0.041(2) 0.0026(19) 0.013(2) -0.004(2)
C4 0.054(3) 0.045(3) 0.047(3) 0.006(2) 0.015(2) 0.002(2)
C5 0.057(3) 0.049(3) 0.063(3) 0.017(3) 0.014(3) 0.005(2)
C6 0.061(4) 0.075(4) 0.053(3) 0.012(3) 0.005(3) -0.008(3)
C7 0.071(4) 0.068(4) 0.045(3) -0.006(3) 0.012(3) -0.012(3)
C8 0.054(3) 0.054(3) 0.042(3) -0.001(2) 0.014(2) -0.010(2)
C9 0.072(4) 0.046(3) 0.060(3) 0.000(2) 0.029(3) 0.015(3)
C10 0.050(3) 0.042(3) 0.051(3) -0.002(2) 0.014(2) 0.007(2)
C11 0.043(3) 0.045(3) 0.055(3) 0.003(2) 0.016(2) 0.001(2)
C12 0.068(4) 0.058(3) 0.070(4) 0.015(3) 0.028(3) 0.001(3)
C13 0.078(4) 0.075(4) 0.062(4) 0.000(3) 0.032(3) -0.012(3)
C14 0.069(4) 0.073(4) 0.062(3) -0.005(3) 0.037(3) -0.004(3)
C15 0.055(3) 0.049(3) 0.062(3) 0.000(2) 0.027(3) 0.004(2)
C16 0.040(2) 0.046(3) 0.046(3) 0.000(2) 0.014(2) 0.002(2)
C17 0.050(3) 0.058(3) 0.051(3) -0.001(2) 0.010(2) 0.022(2)
C18 0.038(3) 0.062(3) 0.043(3) -0.006(2) 0.009(2) 0.013(2)
C19 0.038(3) 0.068(4) 0.059(3) -0.005(3) 0.007(2) -0.004(3)
C20 0.055(4) 0.082(5) 0.096(5) -0.009(4) 0.013(3) -0.007(3)
C21 0.080(5) 0.078(5) 0.112(6) -0.003(4) 0.030(4) -0.023(4)
C22 0.081(5) 0.055(4) 0.124(6) 0.004(4) 0.039(4) -0.001(3)
C23 0.061(4) 0.052(3) 0.094(4) 0.006(3) 0.021(3) 0.008(3)
C24 0.041(3) 0.054(3) 0.059(3) -0.011(2) 0.012(2) 0.006(2)
C25 0.041(3) 0.042(3) 0.045(3) 0.004(2) 0.015(2) 0.015(2)
C26 0.032(2) 0.037(2) 0.037(2) 0.0027(18) 0.0108(18) 0.0088(18)
C27 0.027(2) 0.047(3) 0.040(2) -0.005(2) 0.0060(18) 0.0075(19)
C28 0.038(2) 0.044(3) 0.040(2) -0.009(2) 0.0081(19) 0.005(2)
N1 0.057(2) 0.042(2) 0.046(2) -0.0040(17) 0.0176(18) 0.0163(19)
N2 0.056(2) 0.040(2) 0.038(2) -0.0001(17) 0.0186(18) 0.0096(18)
N3 0.066(3) 0.053(3) 0.041(2) -0.0134(19) 0.0199(19) 0.005(2)
N4 0.052(2) 0.039(2) 0.048(2) -0.0001(17) 0.0220(18) 0.0117(18)
N5 0.062(3) 0.037(2) 0.065(3) 0.004(2) 0.025(2) 0.0070(19)
N6 0.047(2) 0.046(2) 0.054(2) -0.0018(19) 0.0139(19) 0.0094(19)
N7 0.035(2) 0.069(3) 0.063(3) -0.005(2) 0.009(2) 0.011(2)
O1 0.0506(19) 0.0438(19) 0.0513(19) -0.0093(15) 0.0153(15) 0.0153(15)
O2 0.047(2) 0.071(3) 0.065(2) -0.0078(18) 0.0002(18) 0.0328(18)
Cl1 0.0534(16) 0.115(3) 0.0502(15) -0.0005(15) 0.0172(12) 0.0011(16)
O3 0.020(3) 0.054(3) 0.028(3) 0.008(2) 0.003(2) -0.002(2)
O4 0.167(9) 0.128(8) 0.172(9) 0.007(7) 0.052(8) 0.011(8)
O5 0.164(11) 0.227(10) 0.152(9) 0.014(10) 0.024(8) -0.027(10)
O6 0.156(8) 0.124(8) 0.153(8) 0.014(7) 0.088(7) 0.048(7)
Cl1' 0.0653(18) 0.0637(18) 0.081(2) -0.0147(15) 0.0063(15) -0.0125(15)
O3' 0.135(9) 0.212(10) 0.171(10) -0.007(9) 0.014(8) -0.045(9)
O4' 0.072(5) 0.082(6) 0.168(8) 0.008(5) 0.002(5) -0.064(5)
O5' 0.200(11) 0.172(10) 0.203(11) -0.040(9) 0.039(9) -0.041(9)
O6' 0.211(11) 0.183(11) 0.243(12) 0.006(9) 0.069(9) -0.015(9)

loop_
_atom_type_symbol
_atom_type_description
_atom_type_scat_dispersion_real
_atom_type_scat_dispersion_imag
_atom_type_scat_source
C C 0.0033 0.0016 'International Tables Vol C Tables 4.2.6.8 and 6.1.1.4'
H H 0.0000 0.0000 'International Tables Vol C Tables 4.2.6.8 and 6.1.1.4'
N N 0.0061 0.0033 'International Tables Vol C Tables 4.2.6.8 and 6.1.1.4'
O O 0.0106 0.0060 'International Tables Vol C Tables 4.2.6.8 and 6.1.1.4'
Cl Cl 0.1484 0.1585 'International Tables Vol C Tables 4.2.6.8 and 6.1.1.4'
Cu Cu 0.3201 1.2651 'International Tables Vol C Tables 4.2.6.8 and 6.1.1.4'

loop_
_geom_angle_atom_site_label_1
_geom_angle_atom_site_label_2
_geom_angle_atom_site_label_3
_geom_angle
_geom_angle_site_symmetry_1
O1 Cu1 N4 100.23(15) .
O1 Cu1 N6 100.48(15) .
N4 Cu1 N6 133.23(16) .
O1 Cu1 N2 100.01(14) .
N4 Cu1 N2 116.78(16) .
N6 Cu1 N2 100.13(16) .
O1 Cu1 N1 178.92(16) .
N4 Cu1 N1 80.82(15) .
N6 Cu1 N1 78.56(16) .
N2 Cu1 N1 79.69(15) .
C2 C1 N1 108.6(4) .
C2 C1 H1A 110.0 .
N1 C1 H1A 110.0 .
C2 C1 H1B 110.0 .
N1 C1 H1B 110.0 .
H1A C1 H1B 108.3 .
N2 C2 N3 112.0(4) .
N2 C2 C1 122.3(4) .
N3 C2 C1 125.6(4) .
C4 C3 N2 130.5(4) .
C4 C3 C8 121.2(4) .
N2 C3 C8 108.3(4) .
C5 C4 C3 117.2(5) .
C5 C4 H4 121.4 .
C3 C4 H4 121.4 .
C4 C5 C6 122.4(5) .
C4 C5 H5 118.8 .
C6 C5 H5 118.8 .
C7 C6 C5 121.4(5) .
C7 C6 H6 119.3 .
C5 C6 H6 119.3 .
C6 C7 C8 117.7(5) .
C6 C7 H7 121.1 .
C8 C7 H7 121.1 .
N3 C8 C3 106.0(4) .
N3 C8 C7 133.8(5) .
C3 C8 C7 120.1(5) .
N1 C9 C10 107.3(4) .
N1 C9 H9A 110.3 .
C10 C9 H9A 110.3 .
N1 C9 H9B 110.3 .
C10 C9 H9B 110.3 .
H9A C9 H9B 108.5 .
N4 C10 N5 113.3(4) .
N4 C10 C9 121.5(4) .
N5 C10 C9 125.2(4) .
N5 C11 C16 106.0(4) .
N5 C11 C12 131.1(5) .
C16 C11 C12 122.8(5) .
C13 C12 C11 115.9(5) .
C13 C12 H12 122.1 .
C11 C12 H12 122.1 .
C12 C13 C14 122.0(6) .
C12 C13 H13 119.0 .
C14 C13 H13 119.0 .
C15 C14 C13 121.6(6) .
C15 C14 H14 119.2 .
C13 C14 H14 119.2 .
C14 C15 C16 117.6(5) .
C14 C15 H15 121.2 .
C16 C15 H15 121.2 .
C15 C16 C11 119.9(5) .
C15 C16 N4 131.4(5) .
C11 C16 N4 108.7(4) .
C18 C17 N1 105.8(4) .
C18 C17 H17A 110.6 .
N1 C17 H17A 110.6 .
C18 C17 H17B 110.6 .
N1 C17 H17B 110.6 .
H17A C17 H17B 108.7 .
N6 C18 N7 112.2(5) .
N6 C18 C17 120.4(5) .
N7 C18 C17 127.2(4) .
C20 C19 N7 132.5(5) .
C20 C19 C24 121.8(6) .
N7 C19 C24 105.7(5) .
C19 C20 C21 116.7(6) .
C19 C20 H20 121.6 .
C21 C20 H20 121.6 .
C22 C21 C20 122.5(7) .
C22 C21 H21 118.7 .
C20 C21 H21 118.7 .
C21 C22 C23 122.0(7) .
C21 C22 H22 119.0 .
C23 C22 H22 119.0 .
C22 C23 C24 115.8(6) .
C22 C23 H23 122.1 .
C24 C23 H23 122.1 .
C19 C24 C23 121.1(5) .
C19 C24 N6 108.2(4) .
C23 C24 N6 130.7(5) .
O2 C25 O1 124.3(4) .
O2 C25 C26 119.7(4) .
O1 C25 C26 116.0(4) .
C28 C26 C27 118.6(4) .
C28 C26 C25 121.9(4) .
C27 C26 C25 119.5(4) .
C28 C27 C26 120.8(4) 7_656
C28 C27 H27 119.6 7_656
C26 C27 H27 119.6 .
C27 C28 C26 120.6(4) 7_656
C27 C28 H28 119.7 7_656
C26 C28 H28 119.7 .
C9 N1 C1 111.0(4) .
C9 N1 C17 112.8(4) .
C1 N1 C17 110.2(4) .
C9 N1 Cu1 108.8(3) .
C1 N1 Cu1 109.9(3) .
C17 N1 Cu1 103.8(3) .
C2 N2 C3 105.7(4) .
C2 N2 Cu1 112.4(3) .
C3 N2 Cu1 142.0(3) .
C2 N3 C8 108.0(4) .
C2 N3 H3 126.0 .
C8 N3 H3 126.0 .
C10 N4 C16 105.5(4) .
C10 N4 Cu1 113.0(3) .
C16 N4 Cu1 139.1(3) .
C10 N5 C11 106.6(4) .
C10 N5 H5A 126.7 .
C11 N5 H5A 126.7 .
C18 N6 C24 106.1(4) .
C18 N6 Cu1 111.9(3) .
C24 N6 Cu1 141.9(3) .
C18 N7 C19 107.8(4) .
C18 N7 H7A 126.1 .
C19 N7 H7A 126.1 .
C25 O1 Cu1 118.8(3) .
O3 Cl1 O6 118.0(6) .
O3 Cl1 O5 111.4(9) .
O6 Cl1 O5 115.7(10) .
O3 Cl1 O4 100.8(6) .
O6 Cl1 O4 104.8(7) .
O5 Cl1 O4 103.5(8) .
O4' Cl1' O3' 125.9(8) .
O4' Cl1' O5' 100.7(7) .
O3' Cl1' O5' 110.4(9) .
O4' Cl1' O6' 104.8(8) .
O3' Cl1' O6' 105.8(9) .
O5' Cl1' O6' 108.2(10) .

loop_
_geom_bond_atom_site_label_1
_geom_bond_atom_site_label_2
_geom_bond_distance
_geom_bond_site_symmetry_2
Cu1 O1 1.918(3) .
Cu1 N4 2.025(4) .
Cu1 N6 2.047(4) .
Cu1 N2 2.114(4) .
Cu1 N1 2.147(4) .
C1 C2 1.488(7) .
C1 N1 1.491(6) .
C1 H1A 0.9700 .
C1 H1B 0.9700 .
C2 N2 1.318(6) .
C2 N3 1.355(6) .
C3 C4 1.385(7) .
C3 N2 1.396(6) .
C3 C8 1.403(7) .
C4 C5 1.367(7) .
C4 H4 0.9300 .
C5 C6 1.389(8) .
C5 H5 0.9300 .
C6 C7 1.355(9) .
C6 H6 0.9300 .
C7 C8 1.410(7) .
C7 H7 0.9300 .
C8 N3 1.356(7) .
C9 N1 1.464(7) .
C9 C10 1.491(7) .
C9 H9A 0.9700 .
C9 H9B 0.9700 .
C10 N4 1.305(6) .
C10 N5 1.346(6) .
C11 N5 1.380(6) .
C11 C16 1.389(7) .
C11 C12 1.390(7) .
C12 C13 1.366(9) .
C12 H12 0.9300 .
C13 C14 1.397(9) .
C13 H13 0.9300 .
C14 C15 1.365(7) .
C14 H14 0.9300 .
C15 C16 1.387(7) .
C15 H15 0.9300 .
C16 N4 1.392(6) .
C17 C18 1.476(7) .
C17 N1 1.496(7) .
C17 H17A 0.9700 .
C17 H17B 0.9700 .
C18 N6 1.313(6) .
C18 N7 1.338(7) .
C19 C20 1.356(9) .
C19 N7 1.385(7) .
C19 C24 1.386(8) .
C20 C21 1.375(10) .
C20 H20 0.9300 .
C21 C22 1.350(10) .
C21 H21 0.9300 .
C22 C23 1.379(9) .
C22 H22 0.9300 .
C23 C24 1.395(7) .
C23 H23 0.9300 .
C24 N6 1.405(7) .
C25 O2 1.229(6) .
C25 O1 1.285(6) .
C25 C26 1.492(6) .
C26 C28 1.389(6) .
C26 C27 1.394(6) .
C27 C28 1.372(6) 7_656
C27 H27 0.9300 .
C28 C27 1.372(6) 7_656
C28 H28 0.9300 .
N3 H3 0.8600 .
N5 H5A 0.8600 .
N7 H7A 0.8600 .
Cl1 O3 1.431(5) .
Cl1 O6 1.432(8) .
Cl1 O5 1.456(9) .
Cl1 O4 1.509(8) .
Cl1' O4' 1.357(7) .
Cl1' O3' 1.425(8) .
Cl1' O5' 1.470(9) .
Cl1' O6' 1.470(9) .

loop_
_geom_hbond_atom_site_label_D
_geom_hbond_atom_site_label_H
_geom_hbond_atom_site_label_A
_geom_hbond_distance_DH
_geom_hbond_distance_HA
_geom_hbond_distance_DA
_geom_hbond_angle_DHA
_geom_hbond_site_symmetry_A
N3 H3 O3 0.86 2.37 3.103(7) 144.1 2_656
N5 H5A O4' 0.86 1.96 2.812(9) 173.9 6_575
N7 H7A O2 0.86 1.91 2.682(5) 148.2 5_666
C9 H9B O5' 0.97 2.50 3.414(14) 157.0 6_575

loop_
_geom_torsion_atom_site_label_1
_geom_torsion_atom_site_label_2
_geom_torsion_atom_site_label_3
_geom_torsion_atom_site_label_4
_geom_torsion
_geom_torsion_site_symmetry_4
N1 C1 C2 N2 -22.3(7) .
N1 C1 C2 N3 161.5(5) .
N2 C3 C4 C5 177.4(5) .
C8 C3 C4 C5 -1.5(7) .
C3 C4 C5 C6 2.4(8) .
C4 C5 C6 C7 -2.7(9) .
C5 C6 C7 C8 1.9(9) .
C4 C3 C8 N3 178.6(4) .
N2 C3 C8 N3 -0.6(5) .
C4 C3 C8 C7 0.8(7) .
N2 C3 C8 C7 -178.3(5) .
C6 C7 C8 N3 -178.0(6) .
C6 C7 C8 C3 -1.0(8) .
N1 C9 C10 N4 -30.7(7) .
N1 C9 C10 N5 151.5(5) .
N5 C11 C12 C13 -176.5(5) .
C16 C11 C12 C13 -1.6(8) .
C11 C12 C13 C14 -1.3(9) .
C12 C13 C14 C15 1.9(10) .
C13 C14 C15 C16 0.5(9) .
C14 C15 C16 C11 -3.3(8) .
C14 C15 C16 N4 176.6(5) .
N5 C11 C16 C15 -180.0(4) .
C12 C11 C16 C15 4.0(8) .
N5 C11 C16 N4 0.1(5) .
C12 C11 C16 N4 -175.9(5) .
N1 C17 C18 N6 -31.1(6) .
N1 C17 C18 N7 143.9(5) .
N7 C19 C20 C21 -179.6(6) .
C24 C19 C20 C21 0.0(10) .
C19 C20 C21 C22 0.2(11) .
C20 C21 C22 C23 -1.1(13) .
C21 C22 C23 C24 1.5(11) .
C20 C19 C24 C23 0.5(9) .
N7 C19 C24 C23 -179.7(5) .
C20 C19 C24 N6 -179.0(5) .
N7 C19 C24 N6 0.8(6) .
C22 C23 C24 C19 -1.3(9) .
C22 C23 C24 N6 178.1(6) .
O2 C25 C26 C28 164.2(5) .
O1 C25 C26 C28 -15.5(7) .
O2 C25 C26 C27 -14.5(7) .
O1 C25 C26 C27 165.8(4) .
C28 C26 C27 C28 0.3(7) 7_656
C25 C26 C27 C28 179.0(4) 7_656
C27 C26 C28 C27 -0.3(7) 7_656
C25 C26 C28 C27 -179.0(4) 7_656
C10 C9 N1 C1 150.5(4) .
C10 C9 N1 C17 -85.2(5) .
C10 C9 N1 Cu1 29.4(5) .
C2 C1 N1 C9 -92.2(5) .
C2 C1 N1 C17 142.0(4) .
C2 C1 N1 Cu1 28.3(5) .
C18 C17 N1 C9 161.9(4) .
C18 C17 N1 C1 -73.4(5) .
C18 C17 N1 Cu1 44.3(4) .
N4 Cu1 N1 C9 -19.4(3) .
N6 Cu1 N1 C9 -157.2(4) .
N2 Cu1 N1 C9 100.1(4) .
N4 Cu1 N1 C1 -141.2(4) .
N6 Cu1 N1 C1 81.0(3) .
N2 Cu1 N1 C1 -21.7(3) .
N4 Cu1 N1 C17 100.9(3) .
N6 Cu1 N1 C17 -36.8(3) .
N2 Cu1 N1 C17 -139.5(3) .
N3 C2 N2 C3 1.3(6) .
C1 C2 N2 C3 -175.3(5) .
N3 C2 N2 Cu1 -179.5(3) .
C1 C2 N2 Cu1 3.8(6) .
C4 C3 N2 C2 -179.5(5) .
C8 C3 N2 C2 -0.5(5) .
C4 C3 N2 Cu1 1.8(9) .
C8 C3 N2 Cu1 -179.2(4) .
O1 Cu1 N2 C2 -168.6(3) .
N4 Cu1 N2 C2 84.4(4) .
N6 Cu1 N2 C2 -66.0(4) .
N1 Cu1 N2 C2 10.3(3) .
O1 Cu1 N2 C3 10.1(5) .
N4 Cu1 N2 C3 -96.8(5) .
N6 Cu1 N2 C3 112.7(5) .
N1 Cu1 N2 C3 -171.0(5) .
N2 C2 N3 C8 -1.7(6) .
C1 C2 N3 C8 174.8(5) .
C3 C8 N3 C2 1.3(5) .
C7 C8 N3 C2 178.6(6) .
N5 C10 N4 C16 -1.5(6) .
C9 C10 N4 C16 -179.5(5) .
N5 C10 N4 Cu1 -167.6(3) .
C9 C10 N4 Cu1 14.4(6) .
C15 C16 N4 C10 -179.1(5) .
C11 C16 N4 C10 0.8(5) .
C15 C16 N4 Cu1 -18.7(9) .
C11 C16 N4 Cu1 161.1(4) .
O1 Cu1 N4 C10 -176.8(3) .
N6 Cu1 N4 C10 68.2(4) .
N2 Cu1 N4 C10 -70.0(4) .
N1 Cu1 N4 C10 3.5(3) .
O1 Cu1 N4 C16 23.8(5) .
N6 Cu1 N4 C16 -91.2(5) .
N2 Cu1 N4 C16 130.6(5) .
N1 Cu1 N4 C16 -155.9(5) .
N4 C10 N5 C11 1.6(6) .
C9 C10 N5 C11 179.5(5) .
C16 C11 N5 C10 -1.0(5) .
C12 C11 N5 C10 174.6(6) .
N7 C18 N6 C24 -0.1(6) .
C17 C18 N6 C24 175.6(4) .
N7 C18 N6 Cu1 -176.9(3) .
C17 C18 N6 Cu1 -1.1(6) .
C19 C24 N6 C18 -0.4(6) .
C23 C24 N6 C18 -179.9(6) .
C19 C24 N6 Cu1 174.7(4) .
C23 C24 N6 Cu1 -4.8(10) .
O1 Cu1 N6 C18 -158.5(3) .
N4 Cu1 N6 C18 -43.6(4) .
N2 Cu1 N6 C18 99.2(3) .
N1 Cu1 N6 C18 22.0(3) .
O1 Cu1 N6 C24 26.6(6) .
N4 Cu1 N6 C24 141.6(5) .
N2 Cu1 N6 C24 -75.7(5) .
N1 Cu1 N6 C24 -152.9(6) .
N6 C18 N7 C19 0.6(6) .
C17 C18 N7 C19 -174.7(5) .
C20 C19 N7 C18 178.9(7) .
C24 C19 N7 C18 -0.8(6) .
O2 C25 O1 Cu1 3.0(7) .
C26 C25 O1 Cu1 -177.3(3) .
N4 Cu1 O1 C25 -79.3(4) .
N6 Cu1 O1 C25 58.5(4) .
N2 Cu1 O1 C25 160.9(3) .
